data_7132838
loop_
_publ_author_name
'Fujita, Masaki'
'Haketa, Yohei'
'Seki, Shu'
'Maeda, Hiromitsu'

_publ_section_title
;
 Substitution-pattern- and counteranion-dependent ion-pairing assemblies
 of heteroporphyrin-based &#x3c0;-electronic cations.
;
_journal_issue 31
_journal_name_full 'Chemical communications (Cambridge, England)'
_journal_page_first 4190
_journal_page_last 4193
_journal_paper_doi 10.1039/d4cc00806e
_journal_volume 60
_journal_year 2024
_chemical_formula_moiety 'C44 H28 N3 Pd S, F6 P, 2(C H2 Cl2)'
_chemical_formula_sum 'C46 H32 Cl4 F6 N3 P Pd S'
_chemical_formula_weight 1051.97
_space_group_crystal_system monoclinic
_space_group_IT_number 14
_space_group_name_Hall '-P 2ybc'
_space_group_name_H-M_alt 'P 1 21/c 1'
_atom_sites_solution_hydrogens geom
_audit_creation_method SHELXL-2014/7
_audit_update_record
;
2023-07-07 deposited with the CCDC.	2024-03-12 downloaded from the CCDC.
;
_cell_angle_alpha 90
_cell_angle_beta 90.479(6)
_cell_angle_gamma 90
_cell_formula_units_Z 4
_cell_length_a 13.7700(11)
_cell_length_b 16.0819(18)
_cell_length_c 19.035(2)
_cell_measurement_reflns_used 43483
_cell_measurement_temperature 90(2)
_cell_measurement_theta_max 29.196
_cell_measurement_theta_min 2.218
_cell_volume 4215.1(7)
_computing_cell_refinement 'Rapid Auto(Rigaku)'
_computing_data_collection 'Rapid Auto(Rigaku)'
_computing_data_reduction 'Rapid Auto(Rigaku)'
_computing_structure_refinement 'SHELXL-2014/7 (Sheldrick, 2014)'
_computing_structure_solution 'SHELXT (Sheldrick, 2014)'
_diffrn_ambient_temperature 90(2)
_diffrn_detector_area_resol_mean 13.33
_diffrn_measured_fraction_theta_full 0.996
_diffrn_measured_fraction_theta_max 0.996
_diffrn_measurement_device_type 'DECTRIS EIGER X 1M'
_diffrn_measurement_method 'Shutterless \w scans'
_diffrn_radiation_monochromator 'Si(111) Channel Cut'
_diffrn_radiation_type Synchrotron
_diffrn_radiation_wavelength 0.80977
_diffrn_reflns_av_R_equivalents 0.0555
_diffrn_reflns_av_unetI/netI 0.0397
_diffrn_reflns_Laue_measured_fraction_full 0.996
_diffrn_reflns_Laue_measured_fraction_max 0.996
_diffrn_reflns_limit_h_max 16
_diffrn_reflns_limit_h_min -15
_diffrn_reflns_limit_k_max 19
_diffrn_reflns_limit_k_min -19
_diffrn_reflns_limit_l_max 22
_diffrn_reflns_limit_l_min -22
_diffrn_reflns_number 43483
_diffrn_reflns_point_group_measured_fraction_full 0.996
_diffrn_reflns_point_group_measured_fraction_max 0.996
_diffrn_reflns_theta_full 29.069
_diffrn_reflns_theta_max 29.196
_diffrn_reflns_theta_min 2.218
_diffrn_source 'synchrotron radiation SPring-8 BL40XU'
_exptl_absorpt_coefficient_mu 1.098
_exptl_absorpt_correction_T_max 1.000
_exptl_absorpt_correction_T_min 0.757
_exptl_absorpt_correction_type multi-scan
_exptl_absorpt_process_details 'ABSCOR (T.Higashi, 2001)'
_exptl_crystal_colour brown
_exptl_crystal_density_diffrn 1.658
_exptl_crystal_density_meas ?
_exptl_crystal_description block
_exptl_crystal_F_000 2112
_exptl_crystal_size_max 0.30
_exptl_crystal_size_mid 0.05
_exptl_crystal_size_min 0.05
_platon_squeeze_details
;
The unit cell contains 2 CH2Cl2 molecules which have been treated
 as a diffuse contribution to the overall scattering without specific atom
 positions by SQUEEZE/PLATON.
;
_refine_diff_density_max 0.954
_refine_diff_density_min -0.860
_refine_diff_density_rms 0.107
_refine_ls_extinction_method none
_refine_ls_goodness_of_fit_ref 1.141
_refine_ls_hydrogen_treatment constr
_refine_ls_matrix_type full
_refine_ls_number_parameters 571
_refine_ls_number_reflns 7692
_refine_ls_number_restraints 1
_refine_ls_restrained_S_all 1.141
_refine_ls_R_factor_all 0.0632
_refine_ls_R_factor_gt 0.0592
_refine_ls_shift/su_max 0.678
_refine_ls_shift/su_mean 0.007
_refine_ls_structure_factor_coef Fsqd
_refine_ls_weighting_details 'w=1/[\s^2^(Fo^2^)+(0.0374P)^2^+20.8973P] where P=(Fo^2^+2Fc^2^)/3'
_refine_ls_weighting_scheme calc
_refine_ls_wR_factor_gt 0.1456
_refine_ls_wR_factor_ref 0.1490
_reflns_Friedel_coverage 0.000
_reflns_number_gt 7079
_reflns_number_total 7692
_reflns_threshold_expression 'I > 2\s(I)'
_cod_data_source_file d4cc00806e2.cif
_cod_data_source_block mf-28-1_sqd
_cod_depositor_comments
;
The following automatic conversions were performed:

data item '_exptl_crystal_density_meas' value 'not measured' was
changed to '?' -- the value is perceived as not measured.

Automatic conversion script
Id: cif_fix_values 8170 2020-07-09 18:12:32Z antanas 

 Adding full bibliography for 7132834--7132840.cif.
;
_cod_original_cell_volume 4215.1(8)
_cod_original_sg_symbol_H-M 'P 21/c'
_cod_database_code 7132838
_shelx_shelxl_version_number 2014/7
_shelx_space_group_comment
;
The symmetry employed for this shelxl refinement is uniquely defined
by the following loop, which should always be used as a source of
symmetry information in preference to the above space-group names.
They are only intended as comments.
;
_shelx_estimated_absorpt_t_min 0.734
_shelx_estimated_absorpt_t_max 0.947
_platon_squeeze_void_probe_radius 1.20

loop_
_space_group_symop_operation_xyz
'x, y, z'
'-x, y+1/2, -z+1/2'
'-x, -y, -z'
'x, -y-1/2, z-1/2'

loop_
_atom_site_label
_atom_site_type_symbol
_atom_site_fract_x
_atom_site_fract_y
_atom_site_fract_z
_atom_site_U_iso_or_equiv
_atom_site_adp_type
_atom_site_occupancy
_atom_site_site_symmetry_order
_atom_site_calc_flag
_atom_site_refinement_flags_posn
_atom_site_refinement_flags_adp
_atom_site_refinement_flags_occupancy
_atom_site_disorder_assembly
_atom_site_disorder_group
N1 N 0.4300(8) 0.6203(7) 0.4069(6) 0.034(3) Uani 0.434(3) 1 d . . P A 1
S1 S 0.44395(13) 0.57186(18) 0.40991(10) 0.0216(5) Uani 0.566(3) 1 d . . P A 2
N2 N 0.3432(3) 0.6239(4) 0.6113(3) 0.0223(11) Uani 0.734(3) 1 d . . P A 3
S2 S 0.3360(3) 0.5683(3) 0.6077(2) 0.0237(11) Uani 0.266(3) 1 d . . P A 4
N3 N 0.5290(3) 0.6152(3) 0.5431(2) 0.0199(9) Uani 0.832(3) 1 d . . P A 5
S3 S 0.5267(4) 0.6740(5) 0.5453(4) 0.0232(17) Uani 0.168(3) 1 d . . P A 6
N4 N 0.2499(3) 0.6059(2) 0.4747(2) 0.0255(8) Uani 1 1 d . . . . .
C33 C 0.5602(3) 0.6097(4) 0.6133(3) 0.0370(13) Uani 1 1 d . . . . .
C34 C 0.5026(3) 0.6174(3) 0.6733(3) 0.0312(11) Uani 1 1 d . . . . .
C35 C 0.5503(3) 0.6152(3) 0.7436(2) 0.0265(10) Uani 1 1 d . . . . .
C36 C 0.6277(3) 0.6673(3) 0.7573(3) 0.0334(11) Uani 1 1 d . . . . .
H36 H 0.6496 0.7051 0.7225 0.040 Uiso 1 1 calc R U . . .
C37 C 0.6732(4) 0.6638(4) 0.8221(3) 0.0467(15) Uani 1 1 d . . . . .
H37 H 0.7269 0.6991 0.8322 0.056 Uiso 1 1 calc R U . . .
C38 C 0.6396(5) 0.6077(4) 0.8734(3) 0.0520(17) Uani 1 1 d . . . . .
H38 H 0.6706 0.6057 0.9182 0.062 Uiso 1 1 calc R U . . .
C39 C 0.5638(4) 0.5569(4) 0.8596(3) 0.0399(13) Uani 1 1 d . . . . .
H39 H 0.5416 0.5193 0.8945 0.048 Uiso 1 1 calc R U . . .
C40 C 0.5183(3) 0.5596(3) 0.7943(2) 0.0305(10) Uani 1 1 d . . . . .
H40 H 0.4653 0.5236 0.7843 0.037 Uiso 1 1 calc R U . . .
C41 C 0.4017(3) 0.6264(3) 0.6718(3) 0.0326(11) Uani 1 1 d . . . . .
C42 C 0.3408(3) 0.6490(3) 0.7284(3) 0.0307(11) Uani 1 1 d . . . . .
H42 H 0.3617 0.6606 0.7751 0.037 Uiso 1 1 calc R U . . .
C43 C 0.2473(3) 0.6515(3) 0.7046(3) 0.0324(11) Uani 1 1 d . . . . .
H43 H 0.1925 0.6659 0.7321 0.039 Uiso 1 1 calc R U . . .
C44 C 0.2444(4) 0.6294(3) 0.6324(3) 0.0384(12) Uani 1 1 d . . . . .
Pd1 Pd 0.38878(2) 0.61069(2) 0.51036(2) 0.02231(13) Uani 1 1 d . . . . .
P1 P 0.67798(16) 0.61052(10) 0.10659(9) 0.0557(5) Uani 1 1 d . . . . .
F1 F 0.5749(3) 0.6220(3) 0.1446(2) 0.0743(12) Uani 1 1 d . . . . .
F2 F 0.7225(3) 0.6712(3) 0.1633(2) 0.0749(12) Uani 1 1 d . . . . .
F3 F 0.6977(4) 0.5332(3) 0.1552(3) 0.0884(15) Uani 1 1 d . . . . .
F4 F 0.7774(5) 0.6012(4) 0.0690(4) 0.138(3) Uani 1 1 d . . . . .
F5 F 0.6242(5) 0.5541(3) 0.0513(3) 0.112(2) Uani 1 1 d . . . . .
F6 F 0.6546(4) 0.6889(3) 0.0590(2) 0.0874(15) Uani 1 1 d . . . . .
C1 C 0.0635(6) 0.6405(5) 0.6121(4) 0.0308(12) Uiso 0.664(11) 1 d G . P B 9
C2 C 0.0287(5) 0.5997(5) 0.6712(3) 0.0308(12) Uiso 0.664(11) 1 d G . P B 9
H2 H 0.0676 0.5571 0.6915 0.037 Uiso 0.664(11) 1 calc R U P B 9
C3 C -0.0614(6) 0.6180(5) 0.7025(4) 0.0308(12) Uiso 0.664(11) 1 d G . P B 9
H3 H -0.0841 0.5901 0.7432 0.037 Uiso 0.664(11) 1 calc R U P B 9
C4 C -0.1153(6) 0.6818(5) 0.6680(5) 0.0308(12) Uiso 0.664(11) 1 d G . P B 9
H4 H -0.1762 0.6974 0.6871 0.037 Uiso 0.664(11) 1 calc R U P B 9
C5 C -0.0831(5) 0.7235(5) 0.6067(4) 0.0308(12) Uiso 0.664(11) 1 d G . P B 9
H5 H -0.1218 0.7649 0.5845 0.037 Uiso 0.664(11) 1 calc R U P B 9
C6 C 0.0055(6) 0.7020(5) 0.5809(4) 0.0308(12) Uiso 0.664(11) 1 d G . P B 9
H6 H 0.0286 0.7297 0.5402 0.037 Uiso 0.664(11) 1 calc R U P B 9
C53 C 0.0673(12) 0.6207(10) 0.6321(8) 0.034(2) Uiso 0.336(11) 1 d G . P B 10
C54 C 0.0537(13) 0.5722(11) 0.6917(9) 0.034(2) Uiso 0.336(11) 1 d G . P B 10
H76 H 0.1038 0.5360 0.7075 0.041 Uiso 0.336(11) 1 calc R U P B 10
C55 C -0.0320(11) 0.5765(10) 0.7276(8) 0.034(2) Uiso 0.336(11) 1 d G . P B 10
H77 H -0.0485 0.5442 0.7675 0.041 Uiso 0.336(11) 1 calc R U P B 10
C56 C -0.0990(13) 0.6445(12) 0.6914(9) 0.034(2) Uiso 0.336(11) 1 d G . P B 10
H78 H -0.1570 0.6549 0.7166 0.041 Uiso 0.336(11) 1 calc R U P B 10
C57 C -0.0919(12) 0.6888(11) 0.6353(10) 0.034(2) Uiso 0.336(11) 1 d G . P B 10
H79 H -0.1394 0.7259 0.6170 0.041 Uiso 0.336(11) 1 calc R U P B 10
C58 C 0.0006(12) 0.6715(11) 0.6060(9) 0.034(2) Uiso 0.336(11) 1 d G . P B 10
H80 H 0.0160 0.6992 0.5634 0.041 Uiso 0.336(11) 1 calc R U P B 10
C7 C 0.1634(4) 0.6205(3) 0.5881(3) 0.0363(12) Uani 1 1 d . . . . .
C8 C 0.1677(3) 0.6024(3) 0.5156(3) 0.0265(10) Uani 1 1 d . . . . .
C9 C 0.0859(3) 0.5825(3) 0.4730(3) 0.0317(11) Uani 1 1 d . . . . .
H70 H 0.0211 0.5757 0.4887 0.038 Uiso 1 1 calc R U . . .
C10 C 0.1166(3) 0.5751(3) 0.4068(3) 0.0270(10) Uani 1 1 d . . . . .
H45 H 0.0778 0.5606 0.3671 0.032 Uiso 1 1 calc R U . . .
C11 C 0.2188(3) 0.5931(3) 0.4067(3) 0.0253(10) Uani 1 1 d . . . . .
C12 C 0.2741(3) 0.6024(3) 0.3448(3) 0.0266(10) Uani 1 1 d . . . . .
C13 C 0.2188(3) 0.6052(3) 0.2771(3) 0.0269(10) Uani 1 1 d . . . . .
C14 C 0.1451(3) 0.6631(3) 0.2679(3) 0.0380(12) Uani 1 1 d . . . . .
H46 H 0.1330 0.7028 0.3038 0.046 Uiso 1 1 calc R U . . .
C15 C 0.0891(4) 0.6641(4) 0.2078(3) 0.0455(15) Uani 1 1 d . . . . .
H47 H 0.0380 0.7033 0.2024 0.055 Uiso 1 1 calc R U . . .
C16 C 0.1084(4) 0.6072(4) 0.1554(3) 0.0485(16) Uani 1 1 d . . . . .
H48 H 0.0705 0.6078 0.1134 0.058 Uiso 1 1 calc R U . . .
C17 C 0.1829(4) 0.5490(4) 0.1631(3) 0.0457(14) Uani 1 1 d . . . . .
H49 H 0.1950 0.5095 0.1272 0.055 Uiso 1 1 calc R U . . .
C18 C 0.2388(3) 0.5496(3) 0.2239(3) 0.0325(11) Uani 1 1 d . . . . .
H50 H 0.2912 0.5115 0.2290 0.039 Uiso 1 1 calc R U . . .
C19 C 0.3741(3) 0.6124(3) 0.3432(3) 0.0330(11) Uani 1 1 d . . . . .
C20 C 0.4360(3) 0.6372(3) 0.2894(2) 0.0255(9) Uani 1 1 d . . . . .
H51 H 0.4152 0.6474 0.2425 0.031 Uiso 1 1 calc R U . . .
C21 C 0.5302(3) 0.6452(3) 0.3119(2) 0.0237(9) Uani 1 1 d . . . . .
H52 H 0.5825 0.6617 0.2828 0.028 Uiso 1 1 calc R U . . .
C22 C 0.5397(4) 0.6256(3) 0.3845(2) 0.0327(11) Uani 1 1 d . . . . .
C23 C 0.6200(3) 0.6263(3) 0.4287(2) 0.0242(9) Uani 1 1 d . . . . .
C24 C 0.7207(11) 0.6472(8) 0.4018(8) 0.033(3) Uani 0.725(15) 1 d . . P C 7
C25 C 0.7561(6) 0.6146(6) 0.3405(4) 0.038(2) Uani 0.725(15) 1 d . . P C 7
H53 H 0.7195 0.5735 0.3161 0.045 Uiso 0.725(15) 1 calc R U P C 7
C26 C 0.8441(7) 0.6403(8) 0.3136(5) 0.049(3) Uani 0.725(15) 1 d . . P C 7
H54 H 0.8667 0.6188 0.2702 0.059 Uiso 0.725(15) 1 calc R U P C 7
C27 C 0.8998(5) 0.6989(7) 0.3514(4) 0.050(3) Uani 0.725(15) 1 d . . P C 7
H55 H 0.9611 0.7158 0.3340 0.060 Uiso 0.725(15) 1 calc R U P C 7
C28 C 0.8663(5) 0.7318(6) 0.4128(4) 0.037(2) Uani 0.725(15) 1 d . . P C 7
H56 H 0.9042 0.7713 0.4381 0.044 Uiso 0.725(15) 1 calc R U P C 7
C29 C 0.7758(6) 0.7067(5) 0.4383(4) 0.0281(18) Uani 0.725(15) 1 d . . P C 7
H57 H 0.7516 0.7302 0.4804 0.034 Uiso 0.725(15) 1 calc R U P C 7
C47 C 0.710(4) 0.629(4) 0.394(3) 0.052(5) Uani 0.275(15) 1 d . . P C 8
C48 C 0.7226(17) 0.576(2) 0.3325(14) 0.052(5) Uani 0.275(15) 1 d . . P C 8
H71 H 0.6723 0.5393 0.3170 0.062 Uiso 0.275(15) 1 calc R U P C 8
C49 C 0.8091(15) 0.580(2) 0.2983(14) 0.052(5) Uani 0.275(15) 1 d . . P C 8
H72 H 0.8195 0.5472 0.2575 0.062 Uiso 0.275(15) 1 calc R U P C 8
C50 C 0.883(2) 0.632(2) 0.3234(17) 0.052(5) Uani 0.275(15) 1 d . . P C 8
H73 H 0.9412 0.6368 0.2977 0.062 Uiso 0.275(15) 1 calc R U P C 8
C51 C 0.8727(17) 0.679(2) 0.3845(16) 0.052(5) Uani 0.275(15) 1 d . . P C 8
H74 H 0.9242 0.7102 0.4045 0.062 Uiso 0.275(15) 1 calc R U P C 8
C52 C 0.784(2) 0.674(2) 0.4129(17) 0.052(5) Uani 0.275(15) 1 d . . P C 8
H75 H 0.7739 0.7097 0.4522 0.062 Uiso 0.275(15) 1 calc R U P C 8
C30 C 0.6137(3) 0.6144(3) 0.5021(2) 0.0279(10) Uani 1 1 d . . . . .
C31 C 0.6943(3) 0.5976(3) 0.5481(2) 0.0222(9) Uani 1 1 d . . . . .
H63 H 0.7596 0.5896 0.5338 0.027 Uiso 1 1 calc R U . . .
C32 C 0.6630(3) 0.5950(3) 0.6140(2) 0.0264(10) Uani 1 1 d . . . . .
H64 H 0.7020 0.5851 0.6546 0.032 Uiso 1 1 calc R U . . .

loop_
_atom_site_aniso_label
_atom_site_aniso_U_11
_atom_site_aniso_U_22
_atom_site_aniso_U_33
_atom_site_aniso_U_23
_atom_site_aniso_U_13
_atom_site_aniso_U_12
N1 0.033(6) 0.013(5) 0.056(7) 0.001(5) -0.001(5) 0.000(4)
S1 0.0100(9) 0.0354(14) 0.0193(9) 0.0023(9) -0.0004(7) -0.0047(9)
N2 0.013(2) 0.016(3) 0.037(3) 0.007(2) 0.005(2) 0.001(2)
S2 0.017(2) 0.030(3) 0.025(2) 0.0064(18) 0.0066(15) 0.0054(18)
N3 0.016(2) 0.027(3) 0.016(2) 0.0065(19) -0.0014(16) 0.0053(19)
S3 0.016(3) 0.019(4) 0.034(4) 0.004(3) 0.002(3) 0.000(3)
N4 0.0166(17) 0.0238(19) 0.036(2) 0.0032(16) 0.0002(16) -0.0001(15)
C33 0.021(2) 0.057(3) 0.033(3) 0.024(2) 0.002(2) 0.008(2)
C34 0.020(2) 0.040(3) 0.034(3) 0.013(2) 0.0044(19) 0.003(2)
C35 0.018(2) 0.036(3) 0.026(2) 0.007(2) 0.0046(18) 0.0064(19)
C36 0.027(2) 0.034(3) 0.040(3) -0.002(2) 0.008(2) 0.006(2)
C37 0.032(3) 0.057(4) 0.051(4) -0.023(3) -0.005(3) 0.008(3)
C38 0.050(4) 0.075(4) 0.031(3) -0.022(3) -0.009(3) 0.023(3)
C39 0.041(3) 0.059(4) 0.019(2) 0.001(2) 0.002(2) 0.018(3)
C40 0.025(2) 0.040(3) 0.027(2) 0.003(2) 0.0059(19) 0.006(2)
C41 0.021(2) 0.047(3) 0.030(2) 0.004(2) 0.0029(19) 0.004(2)
C42 0.025(2) 0.042(3) 0.025(2) 0.002(2) 0.0064(19) 0.006(2)
C43 0.021(2) 0.037(3) 0.040(3) 0.002(2) 0.011(2) 0.007(2)
C44 0.034(3) 0.040(3) 0.041(3) -0.004(2) 0.004(2) 0.022(2)
Pd1 0.00960(17) 0.0298(2) 0.0276(2) 0.00873(14) 0.00232(12) -0.00140(12)
P1 0.0940(14) 0.0350(8) 0.0384(8) -0.0031(6) 0.0213(9) -0.0141(8)
F1 0.088(3) 0.071(3) 0.065(3) 0.005(2) 0.021(2) -0.014(2)
F2 0.095(3) 0.067(3) 0.063(3) -0.006(2) 0.001(2) -0.013(2)
F3 0.111(4) 0.050(2) 0.105(4) 0.027(2) 0.027(3) 0.009(2)
F4 0.143(5) 0.090(4) 0.184(7) 0.009(4) 0.121(5) 0.001(4)
F5 0.187(6) 0.085(4) 0.065(3) -0.012(3) 0.022(3) -0.055(4)
F6 0.154(5) 0.051(2) 0.057(2) 0.022(2) -0.002(3) -0.035(3)
C7 0.029(3) 0.027(3) 0.054(3) -0.009(2) 0.008(2) 0.008(2)
C8 0.018(2) 0.019(2) 0.042(3) -0.0058(19) -0.0005(19) 0.0011(17)
C9 0.014(2) 0.024(2) 0.056(3) -0.010(2) -0.003(2) -0.0005(18)
C10 0.015(2) 0.022(2) 0.044(3) -0.005(2) -0.0049(19) -0.0024(17)
C11 0.019(2) 0.021(2) 0.036(3) 0.0036(19) -0.0035(19) -0.0019(17)
C12 0.019(2) 0.021(2) 0.039(3) 0.0066(19) -0.0052(19) -0.0035(17)
C13 0.014(2) 0.030(2) 0.037(3) 0.011(2) -0.0028(18) -0.0079(18)
C14 0.024(2) 0.036(3) 0.053(3) 0.020(2) -0.006(2) -0.002(2)
C15 0.023(2) 0.060(4) 0.053(4) 0.030(3) -0.001(2) 0.005(2)
C16 0.027(3) 0.074(4) 0.045(3) 0.025(3) -0.014(2) -0.005(3)
C17 0.035(3) 0.059(4) 0.043(3) 0.004(3) -0.014(2) -0.009(3)
C18 0.020(2) 0.035(3) 0.042(3) 0.006(2) -0.008(2) 0.000(2)
C19 0.018(2) 0.046(3) 0.035(3) 0.019(2) -0.0060(19) -0.003(2)
C20 0.027(2) 0.023(2) 0.027(2) 0.0033(18) -0.0014(18) -0.0040(18)
C21 0.026(2) 0.026(2) 0.019(2) -0.0003(17) 0.0008(17) -0.0033(18)
C22 0.039(3) 0.034(3) 0.025(2) 0.004(2) -0.005(2) -0.017(2)
C23 0.029(2) 0.018(2) 0.026(2) -0.0011(17) 0.0020(19) -0.0022(18)
C24 0.020(6) 0.053(7) 0.026(5) 0.010(4) 0.010(4) 0.010(5)
C25 0.030(5) 0.053(5) 0.031(4) 0.003(4) 0.008(3) 0.013(4)
C26 0.033(5) 0.085(8) 0.029(4) 0.025(4) 0.014(4) 0.024(6)
C27 0.014(3) 0.101(9) 0.036(5) 0.033(5) 0.007(3) 0.013(4)
C28 0.019(3) 0.058(6) 0.034(4) 0.026(4) -0.001(3) -0.001(3)
C29 0.018(3) 0.044(5) 0.022(4) 0.014(3) 0.001(3) 0.000(3)
C47 0.026(5) 0.073(12) 0.057(8) 0.044(7) -0.003(5) 0.005(6)
C48 0.026(5) 0.073(12) 0.057(8) 0.044(7) -0.003(5) 0.005(6)
C49 0.026(5) 0.073(12) 0.057(8) 0.044(7) -0.003(5) 0.005(6)
C50 0.026(5) 0.073(12) 0.057(8) 0.044(7) -0.003(5) 0.005(6)
C51 0.026(5) 0.073(12) 0.057(8) 0.044(7) -0.003(5) 0.005(6)
C52 0.026(5) 0.073(12) 0.057(8) 0.044(7) -0.003(5) 0.005(6)
C30 0.024(2) 0.035(3) 0.024(2) -0.0013(19) 0.0043(19) 0.0064(19)
C31 0.0144(19) 0.027(2) 0.025(2) 0.0031(18) 0.0042(17) 0.0028(17)
C32 0.015(2) 0.037(3) 0.027(2) 0.010(2) 0.0001(17) 0.0041(18)

loop_
_atom_type_symbol
_atom_type_description
_atom_type_scat_dispersion_real
_atom_type_scat_dispersion_imag
_atom_type_scat_source
C C 0.0035 0.0022 'International Tables Vol C Tables 4.2.6.8 and 6.1.1.4'
H H 0.0000 0.0000 'International Tables Vol C Tables 4.2.6.8 and 6.1.1.4'
N N 0.0065 0.0044 'International Tables Vol C Tables 4.2.6.8 and 6.1.1.4'
Pd Pd -0.8978 1.2764 'International Tables Vol C Tables 4.2.6.8 and 6.1.1.4'
S S 0.1393 0.1608 'International Tables Vol C Tables 4.2.6.8 and 6.1.1.4'
P P 0.1151 0.1231 'International Tables Vol C Tables 4.2.6.8 and 6.1.1.4'
F F 0.0192 0.0137 'International Tables Vol C Tables 4.2.6.8 and 6.1.1.4'
Cl Cl 0.1484 0.1585 'International Tables Vol C Tables 4.2.6.8 and 6.1.1.4'

loop_
_geom_angle_atom_site_label_1
_geom_angle_atom_site_label_2
_geom_angle_atom_site_label_3
_geom_angle
_geom_angle_site_symmetry_1
_geom_angle_site_symmetry_3
_geom_angle_publ_flag
C19 N1 C22 106.6(7) . . ?
C19 N1 Pd1 130.6(7) . . ?
C22 N1 Pd1 122.3(7) . . ?
C22 S1 C19 91.6(3) . . ?
C22 S1 Pd1 113.3(2) . . ?
C19 S1 Pd1 110.3(2) . . ?
C41 N2 C44 108.2(5) . . ?
C41 N2 Pd1 126.8(3) . . ?
C44 N2 Pd1 125.0(4) . . ?
C44 S2 C41 83.1(3) . . ?
C44 S2 Pd1 108.9(3) . . ?
C41 S2 Pd1 104.8(3) . . ?
C33 N3 C30 106.2(4) . . ?
C33 N3 Pd1 125.0(3) . . ?
C30 N3 Pd1 128.4(3) . . ?
C33 S3 C30 81.0(4) . . ?
C33 S3 Pd1 99.8(4) . . ?
C30 S3 Pd1 101.1(4) . . ?
C11 N4 C8 105.9(4) . . ?
C11 N4 Pd1 127.4(3) . . ?
C8 N4 Pd1 126.1(3) . . ?
C34 C33 N3 126.9(4) . . ?
C34 C33 C32 124.8(5) . . ?
N3 C33 C32 108.3(4) . . ?
C34 C33 S3 114.2(4) . . ?
C32 C33 S3 111.4(4) . . ?
C41 C34 C33 124.2(5) . . ?
C41 C34 C35 116.9(4) . . ?
C33 C34 C35 118.9(4) . . ?
C36 C35 C40 120.6(5) . . ?
C36 C35 C34 119.4(4) . . ?
C40 C35 C34 120.0(4) . . ?
C35 C36 C37 119.2(5) . . ?
C35 C36 H36 120.4 . . ?
C37 C36 H36 120.4 . . ?
C36 C37 C38 119.7(5) . . ?
C36 C37 H37 120.1 . . ?
C38 C37 H37 120.1 . . ?
C39 C38 C37 120.7(5) . . ?
C39 C38 H38 119.7 . . ?
C37 C38 H38 119.7 . . ?
C38 C39 C40 119.9(5) . . ?
C38 C39 H39 120.1 . . ?
C40 C39 H39 120.1 . . ?
C39 C40 C35 119.9(5) . . ?
C39 C40 H40 120.1 . . ?
C35 C40 H40 120.1 . . ?
C34 C41 N2 125.4(5) . . ?
C34 C41 C42 127.3(5) . . ?
N2 C41 C42 107.0(4) . . ?
C34 C41 S2 117.4(4) . . ?
C42 C41 S2 110.8(4) . . ?
C43 C42 C41 108.6(4) . . ?
C43 C42 H42 125.7 . . ?
C41 C42 H42 125.7 . . ?
C42 C43 C44 109.5(4) . . ?
C42 C43 H43 125.3 . . ?
C44 C43 H43 125.3 . . ?
C7 C44 C43 128.7(5) . . ?
C7 C44 N2 125.6(5) . . ?
C43 C44 N2 105.6(5) . . ?
C7 C44 S2 111.7(4) . . ?
C43 C44 S2 113.9(4) . . ?
N4 Pd1 N3 178.32(16) . . ?
N4 Pd1 N2 91.30(18) . . ?
N4 Pd1 N1 87.1(3) . . ?
N4 Pd1 S2 87.17(16) . . ?
N4 Pd1 S1 91.75(12) . . ?
N4 Pd1 S3 155.3(2) . . ?
F4 P1 F5 92.7(4) . . ?
F4 P1 F3 92.6(3) . . ?
F5 P1 F3 90.9(3) . . ?
F4 P1 F2 92.1(4) . . ?
F5 P1 F2 174.7(3) . . ?
F3 P1 F2 91.3(3) . . ?
F4 P1 F6 89.4(3) . . ?
F5 P1 F6 89.1(3) . . ?
F3 P1 F6 178.0(3) . . ?
F2 P1 F6 88.6(2) . . ?
F4 P1 F1 178.8(3) . . ?
F5 P1 F1 87.4(3) . . ?
F3 P1 F1 88.5(3) . . ?
F2 P1 F1 87.7(2) . . ?
F6 P1 F1 89.4(3) . . ?
C2 C1 C6 118.5(7) . . ?
C2 C1 C7 118.2(6) . . ?
C6 C1 C7 123.2(6) . . ?
C3 C2 C1 123.6(8) . . ?
C3 C2 H2 118.0 . . ?
C1 C2 H2 118.2 . . ?
C2 C3 C4 114.3(7) . . ?
C2 C3 H3 122.8 . . ?
C4 C3 H3 122.8 . . ?
C5 C4 C3 123.6(8) . . ?
C5 C4 H4 118.2 . . ?
C3 C4 H4 118.2 . . ?
C6 C5 C4 117.6(8) . . ?
C6 C5 H5 121.2 . . ?
C4 C5 H5 121.2 . . ?
C5 C6 C1 122.3(8) . . ?
C5 C6 H6 118.8 . . ?
C1 C6 H6 118.8 . . ?
C54 C53 C58 123.7(16) . . ?
C54 C53 C7 123.6(13) . . ?
C58 C53 C7 112.7(11) . . ?
C55 C54 C53 120.1(16) . . ?
C55 C54 H76 119.6 . . ?
C53 C54 H76 120.0 . . ?
C54 C55 C56 108.6(14) . . ?
C54 C55 H77 125.7 . . ?
C56 C55 H77 125.7 . . ?
C55 C56 C57 134.0(17) . . ?
C55 C56 H78 113.0 . . ?
C57 C56 H78 113.0 . . ?
C58 C57 C56 107.0(16) . . ?
C58 C57 H79 126.5 . . ?
C56 C57 H79 126.5 . . ?
C57 C58 C53 126.4(17) . . ?
C57 C58 H80 116.8 . . ?
C53 C58 H80 116.8 . . ?
C44 C7 C8 124.7(5) . . ?
C44 C7 C1 121.7(5) . . ?
C8 C7 C1 113.1(5) . . ?
C44 C7 C53 110.3(7) . . ?
C8 C7 C53 124.4(7) . . ?
N4 C8 C7 125.8(4) . . ?
N4 C8 C9 109.7(4) . . ?
C7 C8 C9 124.4(4) . . ?
C10 C9 C8 107.7(4) . . ?
C10 C9 H70 126.2 . . ?
C8 C9 H70 126.2 . . ?
C9 C10 C11 107.4(4) . . ?
C9 C10 H45 126.3 . . ?
C11 C10 H45 126.3 . . ?
N4 C11 C12 127.0(4) . . ?
N4 C11 C10 109.1(4) . . ?
C12 C11 C10 123.8(4) . . ?
C19 C12 C11 124.8(4) . . ?
C19 C12 C13 118.5(4) . . ?
C11 C12 C13 116.6(4) . . ?
C18 C13 C14 119.4(5) . . ?
C18 C13 C12 120.7(4) . . ?
C14 C13 C12 119.8(5) . . ?
C15 C14 C13 121.2(6) . . ?
C15 C14 H46 119.4 . . ?
C13 C14 H46 119.4 . . ?
C14 C15 C16 118.9(5) . . ?
C14 C15 H47 120.5 . . ?
C16 C15 H47 120.5 . . ?
C15 C16 C17 120.9(5) . . ?
C15 C16 H48 119.6 . . ?
C17 C16 H48 119.6 . . ?
C18 C17 C16 119.2(6) . . ?
C18 C17 H49 120.4 . . ?
C16 C17 H49 120.4 . . ?
C13 C18 C17 120.3(5) . . ?
C13 C18 H50 119.8 . . ?
C17 C18 H50 119.8 . . ?
C12 C19 C20 131.4(4) . . ?
C12 C19 N1 121.1(6) . . ?
C20 C19 N1 105.6(6) . . ?
C12 C19 S1 119.3(4) . . ?
C20 C19 S1 108.0(3) . . ?
C21 C20 C19 112.3(4) . . ?
C21 C20 H51 123.9 . . ?
C19 C20 H51 123.9 . . ?
C20 C21 C22 111.3(4) . . ?
C20 C21 H52 124.3 . . ?
C22 C21 H52 124.3 . . ?
C23 C22 C21 131.0(5) . . ?
C23 C22 N1 126.8(6) . . ?
C21 C22 N1 101.2(6) . . ?
C23 C22 S1 117.5(4) . . ?
C21 C22 S1 109.4(4) . . ?
C22 C23 C47 115(2) . . ?
C22 C23 C30 123.0(4) . . ?
C47 C23 C30 122(2) . . ?
C22 C23 C24 121.5(7) . . ?
C30 C23 C24 115.3(7) . . ?
C25 C24 C29 119.1(12) . . ?
C25 C24 C23 122.2(10) . . ?
C29 C24 C23 118.5(10) . . ?
C24 C25 C26 121.3(10) . . ?
C24 C25 H53 119.4 . . ?
C26 C25 H53 119.4 . . ?
C25 C26 C27 119.0(8) . . ?
C25 C26 H54 120.5 . . ?
C27 C26 H54 120.5 . . ?
C28 C27 C26 120.7(7) . . ?
C28 C27 H55 119.7 . . ?
C26 C27 H55 119.7 . . ?
C27 C28 C29 119.5(8) . . ?
C27 C28 H56 120.3 . . ?
C29 C28 H56 120.3 . . ?
C28 C29 C24 120.4(9) . . ?
C28 C29 H57 119.8 . . ?
C24 C29 H57 119.8 . . ?
C52 C47 C23 126(5) . . ?
C52 C47 C48 117(5) . . ?
C23 C47 C48 117(4) . . ?
C49 C48 C47 117(3) . . ?
C49 C48 H71 121.4 . . ?
C47 C48 H71 121.4 . . ?
C48 C49 C50 120(3) . . ?
C48 C49 H72 120.0 . . ?
C50 C49 H72 120.0 . . ?
C51 C50 C49 122(3) . . ?
C51 C50 H73 118.9 . . ?
C49 C50 H73 118.9 . . ?
C52 C51 C50 114(3) . . ?
C52 C51 H74 123.0 . . ?
C50 C51 H74 123.0 . . ?
C47 C52 C51 129(4) . . ?
C47 C52 H75 115.4 . . ?
C51 C52 H75 115.4 . . ?
N3 C30 C23 127.2(4) . . ?
N3 C30 C31 107.8(4) . . ?
C23 C30 C31 125.1(4) . . ?
C23 C30 S3 116.1(4) . . ?
C31 C30 S3 110.3(4) . . ?
C32 C31 C30 109.0(4) . . ?
C32 C31 H63 125.5 . . ?
C30 C31 H63 125.5 . . ?
C31 C32 C33 108.2(4) . . ?
C31 C32 H64 125.9 . . ?
C33 C32 H64 125.9 . . ?

loop_
_geom_bond_atom_site_label_1
_geom_bond_atom_site_label_2
_geom_bond_distance
_geom_bond_site_symmetry_2
_geom_bond_publ_flag
N1 C19 1.435(12) . ?
N1 C22 1.576(12) . ?
N1 Pd1 2.060(11) . ?
S1 C22 1.653(5) . ?
S1 C19 1.715(5) . ?
S1 Pd1 2.156(2) . ?
N2 C41 1.399(7) . ?
N2 C44 1.425(7) . ?
N2 Pd1 2.038(5) . ?
S2 C44 1.670(6) . ?
S2 C41 1.778(7) . ?
S2 Pd1 2.109(4) . ?
N3 C33 1.403(6) . ?
N3 C30 1.408(6) . ?
N3 Pd1 2.025(4) . ?
S3 C33 1.716(8) . ?
S3 C30 1.745(8) . ?
S3 Pd1 2.250(7) . ?
N4 C11 1.376(6) . ?
N4 C8 1.380(6) . ?
N4 Pd1 2.025(4) . ?
C33 C34 1.401(7) . ?
C33 C32 1.436(6) . ?
C34 C41 1.397(6) . ?
C34 C35 1.487(7) . ?
C35 C36 1.379(7) . ?
C35 C40 1.390(7) . ?
C36 C37 1.381(8) . ?
C36 H36 0.9500 . ?
C37 C38 1.411(9) . ?
C37 H37 0.9500 . ?
C38 C39 1.349(9) . ?
C38 H38 0.9500 . ?
C39 C40 1.388(7) . ?
C39 H39 0.9500 . ?
C40 H40 0.9500 . ?
C41 C42 1.419(7) . ?
C42 C43 1.361(7) . ?
C42 H42 0.9500 . ?
C43 C44 1.421(7) . ?
C43 H43 0.9500 . ?
C44 C7 1.400(8) . ?
P1 F4 1.558(5) . ?
P1 F5 1.571(5) . ?
P1 F3 1.572(4) . ?
P1 F2 1.576(4) . ?
P1 F6 1.583(4) . ?
P1 F1 1.610(5) . ?
C1 C2 1.3900 . ?
C1 C6 1.401(11) . ?
C1 C7 1.489(9) . ?
C2 C3 1.411(11) . ?
C2 H2 0.9500 . ?
C3 C4 1.424(11) . ?
C3 H3 0.9500 . ?
C4 C5 1.420(11) . ?
C4 H4 0.9500 . ?
C5 C6 1.363(11) . ?
C5 H5 0.9500 . ?
C6 H6 0.9500 . ?
C53 C54 1.3900 . ?
C53 C58 1.32(2) . ?
C53 C7 1.572(16) . ?
C54 C55 1.37(2) . ?
C54 H76 0.9500 . ?
C55 C56 1.58(2) . ?
C55 H77 0.9500 . ?
C56 C57 1.29(3) . ?
C56 H78 0.9500 . ?
C57 C58 1.42(2) . ?
C57 H79 0.9500 . ?
C58 H80 0.9500 . ?
C7 C8 1.411(7) . ?
C8 C9 1.419(6) . ?
C9 C10 1.337(7) . ?
C9 H70 0.9500 . ?
C10 C11 1.437(6) . ?
C10 H45 0.9500 . ?
C11 C12 1.416(7) . ?
C12 C19 1.388(6) . ?
C12 C13 1.492(6) . ?
C13 C18 1.382(7) . ?
C13 C14 1.388(7) . ?
C14 C15 1.375(8) . ?
C14 H46 0.9500 . ?
C15 C16 1.381(9) . ?
C15 H47 0.9500 . ?
C16 C17 1.396(8) . ?
C16 H48 0.9500 . ?
C17 C18 1.383(7) . ?
C17 H49 0.9500 . ?
C18 H50 0.9500 . ?
C19 C20 1.397(7) . ?
C20 C21 1.369(6) . ?
C20 H51 0.9500 . ?
C21 C22 1.422(6) . ?
C21 H52 0.9500 . ?
C22 C23 1.383(7) . ?
C23 C47 1.41(6) . ?
C23 C30 1.413(6) . ?
C23 C24 1.520(15) . ?
C24 C25 1.374(16) . ?
C24 C29 1.401(14) . ?
C25 C26 1.383(12) . ?
C25 H53 0.9500 . ?
C26 C27 1.408(16) . ?
C26 H54 0.9500 . ?
C27 C28 1.367(13) . ?
C27 H55 0.9500 . ?
C28 C29 1.400(10) . ?
C28 H56 0.9500 . ?
C29 H57 0.9500 . ?
C47 C52 1.30(6) . ?
C47 C48 1.47(6) . ?
C48 C49 1.36(3) . ?
C48 H71 0.9500 . ?
C49 C50 1.40(4) . ?
C49 H72 0.9500 . ?
C50 C51 1.39(5) . ?
C50 H73 0.9500 . ?
C51 C52 1.34(4) . ?
C51 H74 0.9500 . ?
C52 H75 0.9500 . ?
C30 C31 1.434(6) . ?
C31 C32 1.331(6) . ?
C31 H63 0.9500 . ?
C32 H64 0.9500 . ?

loop_
_geom_torsion_atom_site_label_1
_geom_torsion_atom_site_label_2
_geom_torsion_atom_site_label_3
_geom_torsion_atom_site_label_4
_geom_torsion
_geom_torsion_site_symmetry_1
_geom_torsion_site_symmetry_2
_geom_torsion_site_symmetry_3
_geom_torsion_site_symmetry_4
_geom_torsion_publ_flag
C30 N3 C33 C34 172.5(6) . . . . ?
Pd1 N3 C33 C34 -14.2(9) . . . . ?
C30 N3 C33 C32 -7.1(6) . . . . ?
Pd1 N3 C33 C32 166.1(4) . . . . ?
C30 S3 C33 C34 -172.3(5) . . . . ?
Pd1 S3 C33 C34 -72.5(5) . . . . ?
C30 S3 C33 C32 39.5(5) . . . . ?
Pd1 S3 C33 C32 139.4(4) . . . . ?
N3 C33 C34 C41 4.7(9) . . . . ?
C32 C33 C34 C41 -175.7(5) . . . . ?
S3 C33 C34 C41 41.0(8) . . . . ?
N3 C33 C34 C35 -176.0(5) . . . . ?
C32 C33 C34 C35 3.6(8) . . . . ?
S3 C33 C34 C35 -139.7(5) . . . . ?
C41 C34 C35 C36 -128.8(5) . . . . ?
C33 C34 C35 C36 51.9(7) . . . . ?
C41 C34 C35 C40 52.7(7) . . . . ?
C33 C34 C35 C40 -126.6(5) . . . . ?
C40 C35 C36 C37 -0.1(7) . . . . ?
C34 C35 C36 C37 -178.6(5) . . . . ?
C35 C36 C37 C38 -0.4(8) . . . . ?
C36 C37 C38 C39 0.4(8) . . . . ?
C37 C38 C39 C40 0.0(8) . . . . ?
C38 C39 C40 C35 -0.6(8) . . . . ?
C36 C35 C40 C39 0.6(7) . . . . ?
C34 C35 C40 C39 179.1(4) . . . . ?
C33 C34 C41 N2 4.1(9) . . . . ?
C35 C34 C41 N2 -175.2(5) . . . . ?
C33 C34 C41 C42 -167.9(5) . . . . ?
C35 C34 C41 C42 12.8(8) . . . . ?
C33 C34 C41 S2 38.3(7) . . . . ?
C35 C34 C41 S2 -141.0(4) . . . . ?
C44 N2 C41 C34 175.9(5) . . . . ?
Pd1 N2 C41 C34 -2.2(9) . . . . ?
C44 N2 C41 C42 -10.8(6) . . . . ?
Pd1 N2 C41 C42 171.2(4) . . . . ?
C44 S2 C41 C34 -168.7(5) . . . . ?
Pd1 S2 C41 C34 -61.0(5) . . . . ?
C44 S2 C41 C42 33.4(4) . . . . ?
Pd1 S2 C41 C42 141.1(4) . . . . ?
C34 C41 C42 C43 179.4(5) . . . . ?
N2 C41 C42 C43 6.2(6) . . . . ?
S2 C41 C42 C43 -25.4(6) . . . . ?
C41 C42 C43 C44 0.9(6) . . . . ?
C42 C43 C44 C7 177.0(6) . . . . ?
C42 C43 C44 N2 -7.4(6) . . . . ?
C42 C43 C44 S2 26.3(6) . . . . ?
C41 N2 C44 C7 -173.0(5) . . . . ?
Pd1 N2 C44 C7 5.1(9) . . . . ?
C41 N2 C44 C43 11.2(6) . . . . ?
Pd1 N2 C44 C43 -170.7(4) . . . . ?
C41 S2 C44 C7 170.8(5) . . . . ?
Pd1 S2 C44 C7 67.5(5) . . . . ?
C41 S2 C44 C43 -33.5(5) . . . . ?
Pd1 S2 C44 C43 -136.8(4) . . . . ?
C6 C1 C2 C3 -1.5(12) . . . . ?
C7 C1 C2 C3 174.7(7) . . . . ?
C1 C2 C3 C4 0.8(11) . . . . ?
C2 C3 C4 C5 0.8(11) . . . . ?
C3 C4 C5 C6 -1.5(11) . . . . ?
C4 C5 C6 C1 0.8(11) . . . . ?
C2 C1 C6 C5 0.6(12) . . . . ?
C7 C1 C6 C5 -175.3(7) . . . . ?
C58 C53 C54 C55 -1(3) . . . . ?
C7 C53 C54 C55 179.4(15) . . . . ?
C53 C54 C55 C56 -3(2) . . . . ?
C54 C55 C56 C57 6(3) . . . . ?
C55 C56 C57 C58 -4(2) . . . . ?
C56 C57 C58 C53 -1(2) . . . . ?
C54 C53 C58 C57 4(3) . . . . ?
C7 C53 C58 C57 -176.8(14) . . . . ?
C43 C44 C7 C8 176.5(5) . . . . ?
N2 C44 C7 C8 1.7(9) . . . . ?
S2 C44 C7 C8 -32.3(7) . . . . ?
C43 C44 C7 C1 4.8(9) . . . . ?
C43 C44 C7 C53 -11.5(10) . . . . ?
C2 C1 C7 C44 -57.0(9) . . . . ?
C6 C1 C7 C44 118.9(8) . . . . ?
C2 C1 C7 C8 130.3(7) . . . . ?
C6 C1 C7 C8 -53.7(9) . . . . ?
C54 C53 C7 C44 -48.9(19) . . . . ?
C58 C53 C7 C44 131.7(12) . . . . ?
C54 C53 C7 C8 123.1(16) . . . . ?
C58 C53 C7 C8 -56.3(16) . . . . ?
C11 N4 C8 C7 -173.2(4) . . . . ?
Pd1 N4 C8 C7 15.6(6) . . . . ?
C11 N4 C8 C9 3.3(5) . . . . ?
Pd1 N4 C8 C9 -168.0(3) . . . . ?
C44 C7 C8 N4 -12.8(8) . . . . ?
C1 C7 C8 N4 159.5(5) . . . . ?
C53 C7 C8 N4 176.3(8) . . . . ?
C44 C7 C8 C9 171.2(5) . . . . ?
C1 C7 C8 C9 -16.4(7) . . . . ?
C53 C7 C8 C9 0.4(10) . . . . ?
N4 C8 C9 C10 -0.9(5) . . . . ?
C7 C8 C9 C10 175.6(5) . . . . ?
C8 C9 C10 C11 -1.8(5) . . . . ?
C8 N4 C11 C12 170.6(4) . . . . ?
Pd1 N4 C11 C12 -18.2(7) . . . . ?
C8 N4 C11 C10 -4.4(5) . . . . ?
Pd1 N4 C11 C10 166.7(3) . . . . ?
C9 C10 C11 N4 4.0(5) . . . . ?
C9 C10 C11 C12 -171.3(4) . . . . ?
N4 C11 C12 C19 11.6(8) . . . . ?
C10 C11 C12 C19 -174.0(5) . . . . ?
N4 C11 C12 C13 -165.5(4) . . . . ?
C10 C11 C12 C13 8.9(7) . . . . ?
C19 C12 C13 C18 59.1(6) . . . . ?
C11 C12 C13 C18 -123.6(5) . . . . ?
C19 C12 C13 C14 -122.3(5) . . . . ?
C11 C12 C13 C14 55.0(6) . . . . ?
C18 C13 C14 C15 2.5(7) . . . . ?
C12 C13 C14 C15 -176.2(4) . . . . ?
C13 C14 C15 C16 -1.2(8) . . . . ?
C14 C15 C16 C17 0.5(8) . . . . ?
C15 C16 C17 C18 -1.1(9) . . . . ?
C14 C13 C18 C17 -3.0(7) . . . . ?
C12 C13 C18 C17 175.6(5) . . . . ?
C16 C17 C18 C13 2.3(8) . . . . ?
C11 C12 C19 C20 -166.5(5) . . . . ?
C13 C12 C19 C20 10.6(9) . . . . ?
C11 C12 C19 N1 -4.6(9) . . . . ?
C13 C12 C19 N1 172.5(7) . . . . ?
C11 C12 C19 S1 27.6(7) . . . . ?
C13 C12 C19 S1 -155.3(4) . . . . ?
C22 N1 C19 C12 177.0(5) . . . . ?
Pd1 N1 C19 C12 5.2(13) . . . . ?
C22 N1 C19 C20 -17.0(9) . . . . ?
Pd1 N1 C19 C20 171.2(8) . . . . ?
C22 S1 C19 C12 -166.8(5) . . . . ?
Pd1 S1 C19 C12 -51.2(5) . . . . ?
C22 S1 C19 C20 24.3(4) . . . . ?
Pd1 S1 C19 C20 139.9(3) . . . . ?
C12 C19 C20 C21 175.2(5) . . . . ?
N1 C19 C20 C21 11.2(7) . . . . ?
S1 C19 C20 C21 -17.7(5) . . . . ?
C19 C20 C21 C22 0.2(6) . . . . ?
C20 C21 C22 C23 -179.0(5) . . . . ?
C20 C21 C22 N1 -10.3(7) . . . . ?
C20 C21 C22 S1 18.2(5) . . . . ?
C19 N1 C22 C23 -173.9(6) . . . . ?
Pd1 N1 C22 C23 -1.3(11) . . . . ?
C19 N1 C22 C21 16.8(8) . . . . ?
Pd1 N1 C22 C21 -170.7(6) . . . . ?
C19 S1 C22 C23 170.3(4) . . . . ?
Pd1 S1 C22 C23 57.4(5) . . . . ?
C19 S1 C22 C21 -24.3(4) . . . . ?
Pd1 S1 C22 C21 -137.2(3) . . . . ?
C21 C22 C23 C47 -16(3) . . . . ?
C21 C22 C23 C30 172.1(5) . . . . ?
N1 C22 C23 C30 6.0(9) . . . . ?
S1 C22 C23 C30 -26.2(7) . . . . ?
C21 C22 C23 C24 -2.7(10) . . . . ?
C22 C23 C24 C25 -44.8(15) . . . . ?
C30 C23 C24 C25 140.0(11) . . . . ?
C22 C23 C24 C29 130.2(10) . . . . ?
C30 C23 C24 C29 -45.0(13) . . . . ?
C29 C24 C25 C26 -1.1(17) . . . . ?
C23 C24 C25 C26 173.9(10) . . . . ?
C24 C25 C26 C27 2.4(14) . . . . ?
C25 C26 C27 C28 -1.8(13) . . . . ?
C26 C27 C28 C29 0.0(12) . . . . ?
C27 C28 C29 C24 1.3(13) . . . . ?
C25 C24 C29 C28 -0.7(17) . . . . ?
C23 C24 C29 C28 -175.9(9) . . . . ?
C22 C23 C47 C52 138(4) . . . . ?
C30 C23 C47 C52 -50(5) . . . . ?
C22 C23 C47 C48 -43(4) . . . . ?
C30 C23 C47 C48 129(3) . . . . ?
C52 C47 C48 C49 -2(5) . . . . ?
C23 C47 C48 C49 179(3) . . . . ?
C47 C48 C49 C50 1(4) . . . . ?
C48 C49 C50 C51 3(3) . . . . ?
C49 C50 C51 C52 -6(4) . . . . ?
C23 C47 C52 C51 178(3) . . . . ?
C48 C47 C52 C51 -2(6) . . . . ?
C50 C51 C52 C47 6(5) . . . . ?
C33 N3 C30 C23 -173.7(5) . . . . ?
Pd1 N3 C30 C23 13.3(8) . . . . ?
C33 N3 C30 C31 7.2(6) . . . . ?
Pd1 N3 C30 C31 -165.7(4) . . . . ?
C22 C23 C30 N3 -12.3(8) . . . . ?
C22 C23 C30 C31 166.5(5) . . . . ?
C47 C23 C30 C31 -5(3) . . . . ?
C24 C23 C30 C31 -18.4(8) . . . . ?
C22 C23 C30 S3 -48.8(7) . . . . ?
C33 S3 C30 C23 171.4(4) . . . . ?
Pd1 S3 C30 C23 73.0(5) . . . . ?
C33 S3 C30 C31 -38.9(5) . . . . ?
Pd1 S3 C30 C31 -137.3(4) . . . . ?
N3 C30 C31 C32 -4.8(6) . . . . ?
C23 C30 C31 C32 176.2(5) . . . . ?
S3 C30 C31 C32 29.9(6) . . . . ?
C30 C31 C32 C33 0.3(6) . . . . ?
C34 C33 C32 C31 -175.3(5) . . . . ?
N3 C33 C32 C31 4.3(6) . . . . ?
S3 C33 C32 C31 -31.1(6) . . . . ?

loop_
_platon_squeeze_void_nr
_platon_squeeze_void_average_x
_platon_squeeze_void_average_y
_platon_squeeze_void_average_z
_platon_squeeze_void_volume
_platon_squeeze_void_count_electrons
_platon_squeeze_void_content
1 0.000 0.000 0.500 405 171 ' '
2 0.000 0.500 0.000 405 171 ' '
